data_4106292
loop_
_publ_author_name
'Tien Teng Ong'
'Padmini Kavuru'
'Thanhha Nguyen'
'Ryan Cantwell'
'\/Lukasz Wojtas'
'Michael J. Zaworotko'

_publ_section_title
;
 2:1 Cocrystals of Homochiral and Achiral Amino Acid Zwitterions with Li+
 Salts: Water-Stable Zeolitic and Diamondoid Metal-Organic Materials
;
_journal_name_full 'Journal of the American Chemical Society'
_journal_page_first 9224
_journal_page_last 9227
_journal_paper_doi 10.1021/ja203002w
_journal_volume 133
_journal_year 2011
_chemical_absolute_configuration syn
_chemical_formula_moiety 'C10 H18 Li N2 O4, N O3'
_chemical_formula_sum 'C10 H18 Li N3 O7'
_chemical_formula_weight 299.21
_chemical_name_systematic
;
 ?
;
_space_group_IT_number 19
_symmetry_cell_setting orthorhombic
_symmetry_space_group_name_Hall 'P 2ac 2ab'
_symmetry_space_group_name_H-M 'P 21 21 21'
_atom_sites_solution_hydrogens geom
_atom_sites_solution_primary direct
_atom_sites_solution_secondary difmap
_audit_creation_method SHELXL-97
_cell_angle_alpha 90.00
_cell_angle_beta 90.00
_cell_angle_gamma 90.00
_cell_formula_units_Z 4
_cell_length_a 9.5219(9)
_cell_length_b 9.5664(9)
_cell_length_c 15.0812(12)
_cell_measurement_reflns_used 2454
_cell_measurement_temperature 100(2)
_cell_measurement_theta_max 66.4
_cell_measurement_theta_min 6.55
_cell_volume 1373.8(2)
_computing_cell_refinement 'APEX2 (Bruker, 2010); SAINT (Bruker, 2009)'
_computing_data_collection 'APEX2 (Bruker, 2010)'
_computing_data_reduction 'SAINT (Bruker, 2009);XPREP(Sheldrick,2008)'
_computing_publication_material 'APEX2 (Bruker, 2010)'
_computing_structure_refinement 'SHELXL-97 (Sheldrick, 2008)'
_computing_structure_solution 'SHELXS-97 (Sheldrick, 2008)'
_diffrn_ambient_temperature 100(2)
_diffrn_measured_fraction_theta_full 0.992
_diffrn_measured_fraction_theta_max 0.992
_diffrn_measurement_device_type 'BRUKER SMART APEXII CCD'
_diffrn_measurement_method 'omega scans'
_diffrn_radiation_monochromator graphite
_diffrn_radiation_source 'fine-focus sealed tube'
_diffrn_radiation_type CuK\a
_diffrn_radiation_wavelength 1.54178
_diffrn_reflns_av_R_equivalents 0.0844
_diffrn_reflns_av_sigmaI/netI 0.0611
_diffrn_reflns_limit_h_max 10
_diffrn_reflns_limit_h_min -11
_diffrn_reflns_limit_k_max 11
_diffrn_reflns_limit_k_min -11
_diffrn_reflns_limit_l_max 17
_diffrn_reflns_limit_l_min -17
_diffrn_reflns_number 11094
_diffrn_reflns_theta_full 65.90
_diffrn_reflns_theta_max 65.90
_diffrn_reflns_theta_min 2.93
_exptl_absorpt_coefficient_mu 1.038
_exptl_absorpt_correction_T_max 0.8599
_exptl_absorpt_correction_T_min 0.8193
_exptl_absorpt_correction_type multi-scan
_exptl_absorpt_process_details 'SADABS; (Sheldrick, 2003)'
_exptl_crystal_colour colorless
_exptl_crystal_density_diffrn 1.447
_exptl_crystal_description block
_exptl_crystal_F_000 632
_exptl_crystal_size_max 0.20
_exptl_crystal_size_mid 0.18
_exptl_crystal_size_min 0.15
_refine_diff_density_max 0.213
_refine_diff_density_min -0.296
_refine_diff_density_rms 0.066
_refine_ls_abs_structure_details 'Flack H D (1983), Acta Cryst. A39, 876-881'
_refine_ls_abs_structure_Flack 0.5(5)
_refine_ls_extinction_method none
_refine_ls_goodness_of_fit_ref 1.046
_refine_ls_hydrogen_treatment constr
_refine_ls_matrix_type full
_refine_ls_number_parameters 191
_refine_ls_number_reflns 2347
_refine_ls_number_restraints 0
_refine_ls_restrained_S_all 1.046
_refine_ls_R_factor_all 0.0640
_refine_ls_R_factor_gt 0.0576
_refine_ls_shift/su_max 0.000
_refine_ls_shift/su_mean 0.000
_refine_ls_structure_factor_coef Fsqd
_refine_ls_weighting_details 'calc w=1/[\s^2^(Fo^2^)+(0.0911P)^2^+0.0000P] where P=(Fo^2^+2Fc^2^)/3'
_refine_ls_weighting_scheme calc
_refine_ls_wR_factor_gt 0.1454
_refine_ls_wR_factor_ref 0.1504
_reflns_number_gt 2083
_reflns_number_total 2347
_reflns_threshold_expression >2sigma(I)
_cod_data_source_file ja203002w_si_009.cif
_cod_data_source_block linpro2kmno4_0m
_cod_database_code 4106292

loop_
_symmetry_equiv_pos_as_xyz
'x, y, z'
'x+1/2, -y+1/2, -z'
'-x, y+1/2, -z+1/2'
'-x+1/2, -y, z+1/2'

loop_
_atom_site_label
_atom_site_type_symbol
_atom_site_fract_x
_atom_site_fract_y
_atom_site_fract_z
_atom_site_U_iso_or_equiv
_atom_site_adp_type
_atom_site_occupancy
_atom_site_symmetry_multiplicity
_atom_site_calc_flag
_atom_site_refinement_flags
O1 O 1.0989(5) 0.7837(4) 0.8554(3) 0.0412(9) Uani 1 1 d .
O2 O 1.1649(4) 0.5693(4) 0.8648(4) 0.0513(11) Uani 1 1 d .
O3 O 0.9487(4) 0.6225(5) 0.8947(3) 0.0452(10) Uani 1 1 d .
O4 O 0.9795(4) 0.9176(3) 0.2908(2) 0.0306(9) Uani 1 1 d .
O5 O 0.8010(4) 0.7566(4) 0.4532(2) 0.0351(9) Uani 1 1 d .
O6 O 0.6077(4) 0.7298(4) 0.5354(2) 0.0374(9) Uani 1 1 d .
O8 O 0.9729(4) 0.6080(4) 0.2893(2) 0.0308(8) Uani 1 1 d .
N1 N 1.0689(5) 0.6593(5) 0.8728(3) 0.0338(10) Uani 1 1 d .
N3 N 0.4398(5) 0.6949(4) 0.3889(3) 0.0300(10) Uani 1 1 d .
H3A H 0.4429 0.5993 0.3829 0.036 Uiso 1 1 calc R
H3B H 0.4025 0.7165 0.4435 0.036 Uiso 1 1 calc R
N4 N 1.0849(4) 1.2638(4) 0.3579(2) 0.0269(9) Uani 1 1 d .
H4A H 1.0666 1.3032 0.3035 0.032 Uiso 1 1 calc R
H4B H 1.1803 1.2515 0.3636 0.032 Uiso 1 1 calc R
C1 C 0.8738(6) 1.3245(6) 0.4257(3) 0.0345(13) Uani 1 1 d .
H1A H 0.8289 1.3822 0.3792 0.041 Uiso 1 1 calc R
H1B H 0.8278 1.3442 0.4832 0.041 Uiso 1 1 calc R
C2 C 0.8638(6) 1.1680(6) 0.4026(3) 0.0328(13) Uani 1 1 d .
H2A H 0.8400 1.1124 0.4559 0.039 Uiso 1 1 calc R
H2B H 0.7910 1.1518 0.3568 0.039 Uiso 1 1 calc R
C3 C 1.0099(5) 1.1278(5) 0.3674(3) 0.0265(10) Uani 1 1 d .
H3 H 1.0590 1.0705 0.4134 0.032 Uiso 1 1 calc R
C4 C 0.6703(5) 0.7452(6) 0.4630(3) 0.0272(10) Uani 1 1 d .
C5 C 0.5836(5) 0.7571(6) 0.3787(3) 0.0292(10) Uani 1 1 d .
H5 H 0.6339 0.7100 0.3288 0.035 Uiso 1 1 calc R
C6 C 0.5502(6) 0.9085(6) 0.3531(3) 0.0363(12) Uani 1 1 d .
H6A H 0.6120 0.9397 0.3041 0.044 Uiso 1 1 calc R
H6B H 0.5642 0.9714 0.4044 0.044 Uiso 1 1 calc R
C7 C 0.3929(7) 0.9103(6) 0.3229(3) 0.0392(13) Uani 1 1 d .
H7A H 0.3332 0.9588 0.3669 0.047 Uiso 1 1 calc R
H7B H 0.3824 0.9569 0.2647 0.047 Uiso 1 1 calc R
C8 C 0.3557(6) 0.7586(7) 0.3169(3) 0.0361(12) Uani 1 1 d .
H8A H 0.2540 0.7438 0.3267 0.043 Uiso 1 1 calc R
H8B H 0.3820 0.7194 0.2585 0.043 Uiso 1 1 calc R
C9 C 1.0299(6) 1.3542(6) 0.4307(3) 0.0345(12) Uani 1 1 d .
H9A H 1.0504 1.4542 0.4196 0.041 Uiso 1 1 calc R
H9B H 1.0693 1.3269 0.4889 0.041 Uiso 1 1 calc R
C10 C 1.0060(5) 1.0456(5) 0.2815(3) 0.0258(11) Uani 1 1 d .
Li1 Li 0.9611(8) 0.7624(9) 0.3740(6) 0.0295(16) Uani 1 1 d .

loop_
_atom_site_aniso_label
_atom_site_aniso_U_11
_atom_site_aniso_U_22
_atom_site_aniso_U_33
_atom_site_aniso_U_23
_atom_site_aniso_U_13
_atom_site_aniso_U_12
O1 0.056(3) 0.026(2) 0.042(2) 0.0038(17) -0.0025(19) -0.0035(17)
O2 0.040(2) 0.037(2) 0.077(3) 0.006(2) 0.005(2) 0.0031(16)
O3 0.034(2) 0.060(3) 0.041(2) 0.0008(19) 0.0036(19) -0.0090(19)
O4 0.043(2) 0.0254(19) 0.0235(18) -0.0005(15) -0.0006(16) -0.0043(14)
O5 0.030(2) 0.060(3) 0.0150(15) -0.0031(18) 0.0027(13) 0.0016(19)
O6 0.037(2) 0.055(2) 0.0199(16) 0.0058(17) 0.0037(14) 0.0018(18)
O8 0.047(2) 0.0322(19) 0.0128(17) -0.0028(15) -0.0024(15) 0.0048(15)
N1 0.042(3) 0.038(3) 0.0215(18) -0.002(2) -0.001(2) -0.0057(19)
N3 0.039(3) 0.034(2) 0.017(2) -0.0033(15) -0.0061(17) -0.0049(17)
N4 0.031(2) 0.035(2) 0.0147(17) -0.0004(17) -0.0002(15) -0.0067(17)
C1 0.040(3) 0.038(3) 0.025(3) 0.000(2) 0.000(2) 0.004(2)
C2 0.035(3) 0.041(3) 0.022(2) -0.005(2) 0.002(2) -0.003(2)
C3 0.035(3) 0.026(2) 0.018(2) 0.0038(18) 0.001(2) -0.0050(19)
C4 0.035(3) 0.035(3) 0.011(2) 0.000(2) 0.0035(19) 0.001(2)
C5 0.032(3) 0.039(3) 0.016(2) -0.002(2) 0.0027(18) -0.006(2)
C6 0.049(3) 0.037(3) 0.023(2) 0.004(2) -0.003(2) -0.010(3)
C7 0.054(4) 0.040(3) 0.024(2) 0.002(2) -0.004(2) -0.001(3)
C8 0.040(3) 0.052(3) 0.016(2) -0.002(2) 0.0012(19) -0.010(3)
C9 0.045(3) 0.036(3) 0.022(2) -0.005(2) 0.001(2) 0.007(2)
C10 0.028(3) 0.032(3) 0.018(2) -0.004(2) -0.001(2) 0.004(2)
Li1 0.026(4) 0.034(5) 0.028(3) 0.006(4) -0.006(3) 0.002(3)

loop_
_atom_type_symbol
_atom_type_description
_atom_type_scat_dispersion_real
_atom_type_scat_dispersion_imag
_atom_type_scat_source
C C 0.0181 0.0091 'International Tables Vol C Tables 4.2.6.8 and 6.1.1.4'
H H 0.0000 0.0000 'International Tables Vol C Tables 4.2.6.8 and 6.1.1.4'
N N 0.0311 0.0180 'International Tables Vol C Tables 4.2.6.8 and 6.1.1.4'
O O 0.0492 0.0322 'International Tables Vol C Tables 4.2.6.8 and 6.1.1.4'
Li Li 0.0008 0.0003 'International Tables Vol C Tables 4.2.6.8 and 6.1.1.4'

loop_
_geom_angle_atom_site_label_1
_geom_angle_atom_site_label_2
_geom_angle_atom_site_label_3
_geom_angle
_geom_angle_site_symmetry_1
_geom_angle_site_symmetry_3
C10 O4 Li1 146.1(4) . .
C4 O5 Li1 148.5(4) . .
C4 O6 Li1 160.8(4) . 2_466
C10 O8 Li1 159.3(4) 3_745 .
O3 N1 O1 122.4(4) . .
O3 N1 O2 120.0(5) . .
O1 N1 O2 117.6(5) . .
C8 N3 C5 104.8(4) . .
C8 N3 H3A 110.8 . .
C5 N3 H3A 110.8 . .
C8 N3 H3B 110.8 . .
C5 N3 H3B 110.8 . .
H3A N3 H3B 108.9 . .
C3 N4 C9 105.5(4) . .
C3 N4 H4A 110.6 . .
C9 N4 H4A 110.6 . .
C3 N4 H4B 110.6 . .
C9 N4 H4B 110.6 . .
H4A N4 H4B 108.8 . .
C9 C1 C2 104.8(5) . .
C9 C1 H1A 110.8 . .
C2 C1 H1A 110.8 . .
C9 C1 H1B 110.8 . .
C2 C1 H1B 110.8 . .
H1A C1 H1B 108.9 . .
C3 C2 C1 105.4(5) . .
C3 C2 H2A 110.7 . .
C1 C2 H2A 110.7 . .
C3 C2 H2B 110.7 . .
C1 C2 H2B 110.7 . .
H2A C2 H2B 108.8 . .
N4 C3 C10 112.5(4) . .
N4 C3 C2 104.4(4) . .
C10 C3 C2 113.8(4) . .
N4 C3 H3 108.7 . .
C10 C3 H3 108.7 . .
C2 C3 H3 108.7 . .
O6 C4 O5 125.6(4) . .
O6 C4 C5 118.6(4) . .
O5 C4 C5 115.7(4) . .
N3 C5 C4 112.4(4) . .
N3 C5 C6 102.2(4) . .
C4 C5 C6 113.3(4) . .
N3 C5 H5 109.6 . .
C4 C5 H5 109.6 . .
C6 C5 H5 109.6 . .
C5 C6 C7 106.4(4) . .
C5 C6 H6A 110.4 . .
C7 C6 H6A 110.4 . .
C5 C6 H6B 110.4 . .
C7 C6 H6B 110.4 . .
H6A C6 H6B 108.6 . .
C8 C7 C6 103.5(5) . .
C8 C7 H7A 111.1 . .
C6 C7 H7A 111.1 . .
C8 C7 H7B 111.1 . .
C6 C7 H7B 111.1 . .
H7A C7 H7B 109.0 . .
N3 C8 C7 103.1(4) . .
N3 C8 H8A 111.1 . .
C7 C8 H8A 111.1 . .
N3 C8 H8B 111.1 . .
C7 C8 H8B 111.1 . .
H8A C8 H8B 109.1 . .
N4 C9 C1 101.4(4) . .
N4 C9 H9A 111.5 . .
C1 C9 H9A 111.5 . .
N4 C9 H9B 111.5 . .
C1 C9 H9B 111.5 . .
H9A C9 H9B 109.3 . .
O8 C10 O4 126.7(5) 3_755 .
O8 C10 C3 118.8(4) 3_755 .
O4 C10 C3 114.5(4) . .
O5 Li1 O4 119.3(4) . .
O5 Li1 O6 97.6(4) . 2_566
O4 Li1 O6 110.9(4) . 2_566
O5 Li1 O8 115.3(4) . .
O4 Li1 O8 98.6(4) . .
O6 Li1 O8 116.4(4) 2_566 .

loop_
_geom_bond_atom_site_label_1
_geom_bond_atom_site_label_2
_geom_bond_distance
_geom_bond_site_symmetry_2
O1 N1 1.252(6) .
O2 N1 1.261(5) .
O3 N1 1.241(6) .
O4 C10 1.257(6) .
O4 Li1 1.953(9) .
O5 C4 1.258(6) .
O5 Li1 1.937(9) .
O6 C4 1.254(5) .
O6 Li1 1.954(9) 2_466
O8 C10 1.240(6) 3_745
O8 Li1 1.956(10) .
N3 C8 1.480(6) .
N3 C5 1.501(7) .
N3 H3A 0.9200 .
N3 H3B 0.9200 .
N4 C3 1.491(6) .
N4 C9 1.493(6) .
N4 H4A 0.9200 .
N4 H4B 0.9200 .
C1 C9 1.515(8) .
C1 C2 1.540(7) .
C1 H1A 0.9900 .
C1 H1B 0.9900 .
C2 C3 1.538(7) .
C2 H2A 0.9900 .
C2 H2B 0.9900 .
C3 C10 1.516(7) .
C3 H3 1.0000 .
C4 C5 1.519(6) .
C5 C6 1.532(7) .
C5 H5 1.0000 .
C6 C7 1.566(8) .
C6 H6A 0.9900 .
C6 H6B 0.9900 .
C7 C8 1.497(8) .
C7 H7A 0.9900 .
C7 H7B 0.9900 .
C8 H8A 0.9900 .
C8 H8B 0.9900 .
C9 H9A 0.9900 .
C9 H9B 0.9900 .
C10 O8 1.240(6) 3_755
Li1 O6 1.954(9) 2_566

loop_
_geom_hbond_atom_site_label_D
_geom_hbond_atom_site_label_H
_geom_hbond_atom_site_label_A
_geom_hbond_distance_DH
_geom_hbond_distance_HA
_geom_hbond_distance_DA
_geom_hbond_angle_DHA
_geom_hbond_site_symmetry_A
N3 H3A O2 0.92 1.93 2.741(6) 145.8 4_664
N3 H3B O5 0.92 1.85 2.762(5) 170.3 2_466
N4 H4A O4 0.92 1.85 2.751(5) 167.0 3_755
N4 H4B O2 0.92 2.26 2.870(6) 123.2 4_774
N4 H4B O1 0.92 2.13 3.046(6) 171.2 4_774

loop_
_geom_torsion_atom_site_label_1
_geom_torsion_atom_site_label_2
_geom_torsion_atom_site_label_3
_geom_torsion_atom_site_label_4
_geom_torsion
_geom_torsion_site_symmetry_1
_geom_torsion_site_symmetry_4
C9 C1 C2 C3 -17.2(5) . .
C9 N4 C3 C10 156.8(4) . .
C9 N4 C3 C2 33.0(5) . .
C1 C2 C3 N4 -9.2(5) . .
C1 C2 C3 C10 -132.1(4) . .
Li1 O6 C4 O5 151.5(11) 2_466 .
Li1 O6 C4 C5 -25.9(15) 2_466 .
Li1 O5 C4 O6 170.2(6) . .
Li1 O5 C4 C5 -12.3(11) . .
C8 N3 C5 C4 160.2(4) . .
C8 N3 C5 C6 38.4(5) . .
O6 C4 C5 N3 -22.1(6) . .
O5 C4 C5 N3 160.2(5) . .
O6 C4 C5 C6 93.0(6) . .
O5 C4 C5 C6 -84.6(6) . .
N3 C5 C6 C7 -16.6(5) . .
C4 C5 C6 C7 -137.7(4) . .
C5 C6 C7 C8 -10.2(5) . .
C5 N3 C8 C7 -46.2(5) . .
C6 C7 C8 N3 33.7(5) . .
C3 N4 C9 C1 -43.8(5) . .
C2 C1 C9 N4 36.8(5) . .
Li1 O4 C10 O8 168.9(5) . 3_755
Li1 O4 C10 C3 -11.8(9) . .
N4 C3 C10 O8 -19.2(7) . 3_755
C2 C3 C10 O8 99.2(5) . 3_755
N4 C3 C10 O4 161.5(4) . .
C2 C3 C10 O4 -80.1(6) . .
C4 O5 Li1 O4 65.8(10) . .
C4 O5 Li1 O6 -175.1(7) . 2_566
C4 O5 Li1 O8 -51.1(10) . .
C10 O4 Li1 O5 71.9(9) . .
C10 O4 Li1 O6 -40.2(9) . 2_566
C10 O4 Li1 O8 -162.8(7) . .
C10 O8 Li1 O5 140.2(11) 3_745 .
C10 O8 Li1 O4 12.0(13) 3_745 .
C10 O8 Li1 O6 -106.4(12) 3_745 2_566
